data_4074823
loop_
_publ_author_name
'Gupta, B. D.'
'Yamuna, R.'
'Mandal, Debaprasad'

_publ_section_title
;
 Cobaloximes with Mixed Dioximes of Glyoxime and Diphenylglyoxime:&#x00A0;
 Synthesis, Characterization, CV, X-ray Studies, and Crystal Packing
;
_journal_issue 3
_journal_name_full Organometallics
_journal_page_first 706
_journal_paper_doi 10.1021/om050919x
_journal_volume 25
_journal_year 2006
_chemical_formula_moiety 'C46 H48 Co2 N10 O8'
_chemical_formula_sum 'C23 H24 Co N5 O4'
_chemical_formula_weight 986.80
_chemical_name_common CH3CH2Co(gH)(dpgH)Py
_chemical_name_systematic
;
 trans-(glyoximato)(diphenylglyoximato)-ethyl-(pyridine)-cobalt(III)
;
_space_group_IT_number 14
_symmetry_cell_setting monoclinic
_symmetry_Int_Tables_number 14
_symmetry_space_group_name_Hall '-P 2ybc'
_symmetry_space_group_name_H-M 'P 1 21/c 1'
_atom_sites_solution_hydrogens geom
_atom_sites_solution_primary direct
_atom_sites_solution_secondary difmap
_audit_creation_method SHELXL-97
_cell_angle_alpha 90
_cell_angle_beta 101.1360(10)
_cell_angle_gamma 90
_cell_formula_units_Z 8
_cell_length_a 24.9461(13)
_cell_length_b 11.6249(6)
_cell_length_c 15.6026(8)
_cell_measurement_reflns_used 8219
_cell_measurement_temperature 100(2)
_cell_measurement_theta_max +28.0
_cell_measurement_theta_min -28.0
_cell_volume 4439.5(4)
_computing_cell_refinement 'SMART 5.628 (BRUKER, 2003)'
_computing_data_collection 'SMART 5.628 (BRUKER, 2003)'
_computing_data_reduction 'SAINT+ 6.45 (BRUKER, 2003)'
_computing_molecular_graphics 'Diamond 2.1'
_computing_publication_material 'WinGX publication routines (Farrugia, 1999)'
_computing_structure_refinement 'SHELXL-97 (Sheldrick, 1997)'
_computing_structure_solution SIR-97
_diffrn_ambient_temperature 100(2)
_diffrn_measured_fraction_theta_full 0.991
_diffrn_measured_fraction_theta_max 0.991
_diffrn_measurement_device_type 'CCD area detector'
_diffrn_measurement_method \f/\w
_diffrn_radiation_monochromator graphite
_diffrn_radiation_source 'fine-focus sealed tube'
_diffrn_radiation_type MoK\a
_diffrn_radiation_wavelength 0.71073
_diffrn_reflns_av_R_equivalents 0.0323
_diffrn_reflns_av_sigmaI/netI 0.0396
_diffrn_reflns_limit_h_max 33
_diffrn_reflns_limit_h_min -33
_diffrn_reflns_limit_k_max 9
_diffrn_reflns_limit_k_min -15
_diffrn_reflns_limit_l_max 20
_diffrn_reflns_limit_l_min -18
_diffrn_reflns_number 28839
_diffrn_reflns_theta_full 28.29
_diffrn_reflns_theta_max 28.29
_diffrn_reflns_theta_min 2.20
_diffrn_standards_decay_% <0.005
_exptl_absorpt_coefficient_mu 0.814
_exptl_absorpt_correction_T_max 0.8673
_exptl_absorpt_correction_T_min 0.7982
_exptl_absorpt_correction_type empirical
_exptl_absorpt_process_details 'Bruker SADABS'
_exptl_crystal_colour orange
_exptl_crystal_density_diffrn 1.476
_exptl_crystal_density_method 'not measured'
_exptl_crystal_description prism
_exptl_crystal_F_000 2048
_exptl_crystal_size_max 0.29
_exptl_crystal_size_mid 0.20
_exptl_crystal_size_min 0.18
_refine_diff_density_max 1.046
_refine_diff_density_min -0.665
_refine_diff_density_rms 0.080
_refine_ls_extinction_method none
_refine_ls_goodness_of_fit_ref 1.030
_refine_ls_hydrogen_treatment mixed
_refine_ls_matrix_type full
_refine_ls_number_parameters 595
_refine_ls_number_reflns 10946
_refine_ls_number_restraints 0
_refine_ls_restrained_S_all 1.030
_refine_ls_R_factor_all 0.0557
_refine_ls_R_factor_gt 0.0452
_refine_ls_shift/su_max 0.003
_refine_ls_shift/su_mean 0.000
_refine_ls_structure_factor_coef Fsqd
_refine_ls_weighting_details 'calc w=1/[\s^2^(Fo^2^)+(0.0527P)^2^+3.2928P] where P=(Fo^2^+2Fc^2^)/3'
_refine_ls_weighting_scheme calc
_refine_ls_wR_factor_gt 0.1051
_refine_ls_wR_factor_ref 0.1104
_reflns_number_gt 9099
_reflns_number_total 10946
_reflns_threshold_expression >2sigma(I)
_cod_data_source_file om050919xsi20051118_115145.cif
_cod_data_source_block 6b
_cod_original_sg_symbol_H-M 'P 21/c'
_cod_database_code 4074823

loop_
_symmetry_equiv_pos_as_xyz
'x, y, z'
'-x, y+1/2, -z+1/2'
'-x, -y, -z'
'x, -y-1/2, z-1/2'

loop_
_atom_site_label
_atom_site_type_symbol
_atom_site_fract_x
_atom_site_fract_y
_atom_site_fract_z
_atom_site_U_iso_or_equiv
_atom_site_adp_type
_atom_site_occupancy
_atom_site_symmetry_multiplicity
_atom_site_calc_flag
_atom_site_refinement_flags
Co1 Co 0.663109(11) 0.11349(2) 0.619838(17) 0.01236(7) Uani 1 1 d .
Co2 Co 0.843510(11) -0.10630(2) 0.986460(17) 0.01286(7) Uani 1 1 d .
O1 O 0.65968(6) -0.11905(13) 0.56749(9) 0.0174(3) Uani 1 1 d .
O1A O 0.92809(6) 0.06043(13) 0.98614(9) 0.0186(3) Uani 1 1 d .
H1AO H 0.9197 0.0140 0.9309 0.028 Uiso 1 1 d .
O2 O 0.64474(7) 0.21061(13) 0.77878(9) 0.0210(3) Uani 1 1 d .
H2O H 0.6529 0.2766 0.7302 0.032 Uiso 1 1 d .
O2A O 0.78426(6) -0.15478(14) 1.12024(10) 0.0202(3) Uani 1 1 d .
O3 O 0.66580(6) 0.34943(13) 0.67123(10) 0.0212(3) Uani 1 1 d .
O3A O 0.75606(6) -0.27021(14) 0.98299(10) 0.0209(3) Uani 1 1 d .
H3AO H 0.7631 -0.2267 1.0288 0.031 Uiso 1 1 d .
O4 O 0.68586(7) 0.01954(13) 0.46021(10) 0.0218(3) Uani 1 1 d .
H4O H 0.6788 -0.0408 0.4990 0.033 Uiso 1 1 d .
O4A O 0.90007(6) -0.05346(13) 0.84894(10) 0.0193(3) Uani 1 1 d .
N1 N 0.65436(7) -0.04580(15) 0.63065(10) 0.0136(3) Uani 1 1 d .
N1A N 0.89267(7) 0.01103(15) 1.03187(11) 0.0147(3) Uani 1 1 d .
N2 N 0.64533(7) 0.11350(15) 0.73134(11) 0.0154(3) Uani 1 1 d .
N2A N 0.82214(7) -0.08940(15) 1.09527(11) 0.0150(3) Uani 1 1 d .
N3 N 0.67231(7) 0.27350(15) 0.60919(11) 0.0161(4) Uani 1 1 d .
N3A N 0.79298(7) -0.22148(15) 0.94003(11) 0.0163(4) Uani 1 1 d .
N4 N 0.68264(7) 0.11440(15) 0.50912(11) 0.0163(4) Uani 1 1 d .
N4A N 0.86222(7) -0.11876(15) 0.87470(11) 0.0158(3) Uani 1 1 d .
N5 N 0.58195(7) 0.13417(15) 0.56031(11) 0.0149(3) Uani 1 1 d .
N5A N 0.90047(7) -0.22933(15) 1.03686(11) 0.0153(3) Uani 1 1 d .
C1 C 0.63896(8) -0.08102(18) 0.70201(13) 0.0141(4) Uani 1 1 d .
C1A C 0.89040(8) 0.04872(17) 1.10966(13) 0.0141(4) Uani 1 1 d .
C2 C 0.62796(8) -0.20261(17) 0.72042(12) 0.0138(4) Uani 1 1 d .
C2A C 0.92284(8) 0.14590(18) 1.15430(13) 0.0152(4) Uani 1 1 d .
C3 C 0.58025(9) -0.23508(19) 0.74817(13) 0.0183(4) Uani 1 1 d .
H3 H 0.5539 -0.1785 0.7548 0.022 Uiso 1 1 calc R
C3A C 0.97909(9) 0.15183(19) 1.15766(14) 0.0183(4) Uani 1 1 d .
H3A H 0.9970 0.0936 1.1310 0.022 Uiso 1 1 calc R
C4 C 0.57110(10) -0.3497(2) 0.76614(14) 0.0231(5) Uani 1 1 d .
H4 H 0.5382 -0.3714 0.7840 0.028 Uiso 1 1 calc R
C4A C 1.00885(9) 0.2434(2) 1.20022(14) 0.0219(5) Uani 1 1 d .
H4A H 1.0471 0.2477 1.2021 0.026 Uiso 1 1 calc R
C5 C 0.60974(10) -0.4323(2) 0.75800(15) 0.0256(5) Uani 1 1 d .
H5 H 0.6037 -0.5105 0.7710 0.031 Uiso 1 1 calc R
C5A C 0.98334(10) 0.3281(2) 1.23974(15) 0.0234(5) Uani 1 1 d .
H5A H 1.0041 0.3900 1.2690 0.028 Uiso 1 1 calc R
C6 C 0.65720(10) -0.40061(19) 0.73088(15) 0.0228(5) Uani 1 1 d .
H6 H 0.6839 -0.4573 0.7258 0.027 Uiso 1 1 calc R
C6A C 0.92736(10) 0.32273(19) 1.23674(14) 0.0220(5) Uani 1 1 d .
H6A H 0.9098 0.3810 1.2639 0.026 Uiso 1 1 calc R
C7 C 0.66625(9) -0.28695(18) 0.71100(13) 0.0171(4) Uani 1 1 d .
H7 H 0.6986 -0.2664 0.6909 0.021 Uiso 1 1 calc R
C7A C 0.89712(9) 0.23226(18) 1.19404(14) 0.0187(4) Uani 1 1 d .
H7A H 0.8588 0.2289 1.1918 0.022 Uiso 1 1 calc R
C8 C 0.63450(8) 0.01418(18) 0.76268(13) 0.0149(4) Uani 1 1 d .
C8A C 0.84914(8) -0.01278(18) 1.14813(13) 0.0146(4) Uani 1 1 d .
C9 C 0.61998(8) -0.00258(18) 0.84960(13) 0.0152(4) Uani 1 1 d .
C9A C 0.84042(8) 0.00700(18) 1.23824(13) 0.0152(4) Uani 1 1 d .
C10 C 0.57906(9) 0.06433(19) 0.87472(14) 0.0193(4) Uani 1 1 d .
H10 H 0.5613 0.1224 0.8367 0.023 Uiso 1 1 calc R
C10A C 0.88216(9) -0.0129(2) 1.30943(14) 0.0207(4) Uani 1 1 d .
H10A H 0.9165 -0.0401 1.3005 0.025 Uiso 1 1 calc R
C11 C 0.56440(9) 0.0461(2) 0.95501(14) 0.0221(5) Uani 1 1 d .
H11 H 0.5363 0.0912 0.9715 0.027 Uiso 1 1 calc R
C11A C 0.87399(10) 0.0068(2) 1.39345(15) 0.0277(5) Uani 1 1 d .
H11A H 0.9028 -0.0067 1.4419 0.033 Uiso 1 1 calc R
C12 C 0.59053(9) -0.0377(2) 1.01134(14) 0.0214(5) Uani 1 1 d .
H12 H 0.5803 -0.0497 1.0663 0.026 Uiso 1 1 calc R
C12A C 0.82416(11) 0.0461(2) 1.40700(15) 0.0290(5) Uani 1 1 d .
H12A H 0.8186 0.0595 1.4647 0.035 Uiso 1 1 calc R
C13 C 0.63148(9) -0.10365(19) 0.98743(14) 0.0191(4) Uani 1 1 d .
H13 H 0.6497 -0.1603 1.0263 0.023 Uiso 1 1 calc R
C13A C 0.78214(10) 0.0659(2) 1.33648(16) 0.0268(5) Uani 1 1 d .
H13A H 0.7478 0.0926 1.3459 0.032 Uiso 1 1 calc R
C14 C 0.64598(8) -0.08720(18) 0.90661(13) 0.0151(4) Uani 1 1 d .
H14 H 0.6736 -0.1336 0.8900 0.018 Uiso 1 1 calc R
C14A C 0.79011(9) 0.04697(19) 1.25204(14) 0.0194(4) Uani 1 1 d .
H14A H 0.7613 0.0612 1.2037 0.023 Uiso 1 1 calc R
C15 C 0.56207(9) 0.09311(19) 0.48016(14) 0.0213(5) Uani 1 1 d .
H15 H 0.5853 0.0479 0.4520 0.026 Uiso 1 1 calc R
C15A C 0.88726(9) -0.31782(19) 1.08402(14) 0.0196(4) Uani 1 1 d .
H15A H 0.8513 -0.3212 1.0957 0.024 Uiso 1 1 calc R
C16 C 0.50925(10) 0.1137(2) 0.43677(16) 0.0275(5) Uani 1 1 d .
H16 H 0.4967 0.0827 0.3801 0.033 Uiso 1 1 calc R
C16A C 0.92361(10) -0.4043(2) 1.11628(15) 0.0263(5) Uani 1 1 d .
H16A H 0.9128 -0.4656 1.1495 0.032 Uiso 1 1 calc R
C17 C 0.47484(9) 0.1794(2) 0.47606(16) 0.0253(5) Uani 1 1 d .
H17 H 0.4384 0.1947 0.4472 0.030 Uiso 1 1 calc R
C17A C 0.97587(10) -0.4000(2) 1.09944(16) 0.0283(5) Uani 1 1 d .
H17A H 1.0016 -0.4585 1.1206 0.034 Uiso 1 1 calc R
C18 C 0.49491(9) 0.2225(2) 0.55862(15) 0.0228(5) Uani 1 1 d .
H18 H 0.4723 0.2681 0.5877 0.027 Uiso 1 1 calc R
C18A C 0.99014(9) -0.3087(2) 1.05111(15) 0.0254(5) Uani 1 1 d .
H18A H 1.0259 -0.3037 1.0386 0.030 Uiso 1 1 calc R
C19A C 0.95161(9) -0.2252(2) 1.02144(14) 0.0205(4) Uani 1 1 d .
H19A H 0.9617 -0.1624 0.9889 0.025 Uiso 1 1 calc R
C19 C 0.54816(9) 0.19840(19) 0.59844(14) 0.0190(4) Uani 1 1 d .
H19 H 0.5615 0.2284 0.6552 0.023 Uiso 1 1 calc R
C20A C 0.79535(9) -0.25722(19) 0.86249(14) 0.0190(4) Uani 1 1 d .
H20A H 0.7729 -0.3170 0.8336 0.023 Uiso 1 1 calc R
C20 C 0.68355(9) 0.30815(19) 0.53591(15) 0.0202(4) Uani 1 1 d .
H20 H 0.6879 0.3868 0.5223 0.024 Uiso 1 1 calc R
C21A C 0.83557(9) -0.19701(19) 0.82409(13) 0.0187(4) Uani 1 1 d .
H21A H 0.8419 -0.2131 0.7672 0.022 Uiso 1 1 calc R
C21 C 0.68877(9) 0.21489(19) 0.47690(14) 0.0196(4) Uani 1 1 d .
H21 H 0.6960 0.2263 0.4199 0.024 Uiso 1 1 calc R
C22 C 0.74293(9) 0.1045(2) 0.67613(18) 0.0301(6) Uani 1 1 d .
H22A H 0.7613 0.1726 0.6569 0.036 Uiso 1 1 calc R
H22B H 0.7455 0.1118 0.7400 0.036 Uiso 1 1 calc R
C22A C 0.78565(9) 0.00887(19) 0.93399(14) 0.0192(4) Uani 1 1 d .
H22C H 0.7674 -0.0205 0.8761 0.023 Uiso 1 1 calc R
H22D H 0.7578 0.0112 0.9714 0.023 Uiso 1 1 calc R
C23A C 0.80379(11) 0.1309(2) 0.92211(18) 0.0305(6) Uani 1 1 d .
H231 H 0.7721 0.1775 0.8960 0.046 Uiso 1 1 calc R
H232 H 0.8305 0.1312 0.8836 0.046 Uiso 1 1 calc R
H233 H 0.8205 0.1632 0.9790 0.046 Uiso 1 1 calc R
C23 C 0.77438(12) 0.0031(3) 0.6608(2) 0.0577(10) Uani 1 1 d .
H23A H 0.8122 0.0116 0.6919 0.087 Uiso 1 1 calc R
H23B H 0.7737 -0.0048 0.5980 0.087 Uiso 1 1 calc R
H23C H 0.7583 -0.0656 0.6820 0.087 Uiso 1 1 calc R

loop_
_atom_site_aniso_label
_atom_site_aniso_U_11
_atom_site_aniso_U_22
_atom_site_aniso_U_33
_atom_site_aniso_U_23
_atom_site_aniso_U_13
_atom_site_aniso_U_12
Co1 0.01325(14) 0.01146(14) 0.01217(13) -0.00052(10) 0.00196(10) 0.00029(10)
Co2 0.01308(14) 0.01229(14) 0.01348(13) -0.00043(10) 0.00325(10) 0.00004(10)
O1 0.0230(8) 0.0155(7) 0.0148(7) -0.0052(6) 0.0063(6) -0.0002(6)
O1A 0.0199(7) 0.0203(8) 0.0185(7) 0.0001(6) 0.0107(6) -0.0057(6)
O2 0.0360(9) 0.0120(7) 0.0152(7) -0.0040(6) 0.0050(6) 0.0016(6)
O2A 0.0184(7) 0.0215(8) 0.0225(8) -0.0015(6) 0.0085(6) -0.0080(6)
O3 0.0279(8) 0.0124(7) 0.0240(8) -0.0041(6) 0.0068(6) -0.0018(6)
O3A 0.0206(8) 0.0212(8) 0.0214(8) -0.0011(6) 0.0049(6) -0.0065(6)
O4 0.0320(9) 0.0172(8) 0.0190(7) -0.0015(6) 0.0122(6) 0.0012(7)
O4A 0.0228(8) 0.0198(8) 0.0172(7) 0.0021(6) 0.0085(6) -0.0010(6)
N1 0.0141(8) 0.0140(8) 0.0124(8) -0.0020(6) 0.0016(6) 0.0013(6)
N1A 0.0127(8) 0.0139(8) 0.0185(8) 0.0009(7) 0.0055(6) -0.0006(7)
N2 0.0190(9) 0.0133(8) 0.0131(8) -0.0026(7) 0.0009(6) 0.0031(7)
N2A 0.0128(8) 0.0151(9) 0.0182(8) -0.0002(7) 0.0056(6) -0.0008(7)
N3 0.0131(8) 0.0132(9) 0.0216(9) -0.0016(7) 0.0024(7) -0.0013(7)
N3A 0.0149(8) 0.0146(9) 0.0188(8) 0.0014(7) 0.0019(6) -0.0004(7)
N4 0.0145(8) 0.0172(9) 0.0178(8) -0.0006(7) 0.0052(7) 0.0003(7)
N4A 0.0171(9) 0.0145(9) 0.0160(8) 0.0033(7) 0.0038(6) 0.0032(7)
N5 0.0146(8) 0.0138(8) 0.0163(8) 0.0026(7) 0.0030(6) -0.0010(7)
N5A 0.0170(8) 0.0161(9) 0.0129(8) -0.0003(7) 0.0026(6) 0.0006(7)
C1 0.0142(9) 0.0143(10) 0.0133(9) -0.0001(8) 0.0011(7) 0.0014(8)
C1A 0.0123(9) 0.0133(10) 0.0171(9) 0.0014(8) 0.0040(7) 0.0003(7)
C2 0.0190(10) 0.0126(9) 0.0091(8) -0.0006(7) 0.0009(7) -0.0003(8)
C2A 0.0175(10) 0.0131(10) 0.0159(9) 0.0004(8) 0.0049(7) -0.0009(8)
C3 0.0207(11) 0.0175(11) 0.0171(10) -0.0006(8) 0.0047(8) 0.0026(8)
C3A 0.0187(10) 0.0171(10) 0.0200(10) 0.0004(8) 0.0057(8) -0.0011(8)
C4 0.0291(12) 0.0220(11) 0.0199(11) -0.0008(9) 0.0086(9) -0.0053(9)
C4A 0.0210(11) 0.0227(11) 0.0224(11) 0.0014(9) 0.0049(8) -0.0049(9)
C5 0.0409(14) 0.0143(11) 0.0215(11) 0.0008(9) 0.0059(10) -0.0022(10)
C5A 0.0315(12) 0.0169(11) 0.0222(11) -0.0016(9) 0.0062(9) -0.0105(9)
C6 0.0276(12) 0.0161(11) 0.0233(11) -0.0022(9) 0.0013(9) 0.0062(9)
C6A 0.0314(12) 0.0152(10) 0.0210(11) -0.0014(9) 0.0092(9) 0.0007(9)
C7 0.0191(10) 0.0174(10) 0.0138(9) -0.0033(8) 0.0007(7) 0.0017(8)
C7A 0.0201(10) 0.0156(10) 0.0215(10) 0.0007(8) 0.0069(8) 0.0015(8)
C8 0.0158(10) 0.0148(10) 0.0137(9) 0.0002(8) 0.0020(7) 0.0041(8)
C8A 0.0111(9) 0.0168(10) 0.0163(9) 0.0003(8) 0.0038(7) 0.0011(8)
C9 0.0177(10) 0.0135(10) 0.0140(9) -0.0025(8) 0.0023(7) 0.0006(8)
C9A 0.0175(10) 0.0128(10) 0.0165(9) -0.0014(8) 0.0066(8) -0.0027(8)
C10 0.0220(11) 0.0181(11) 0.0170(10) -0.0010(8) 0.0015(8) 0.0058(9)
C10A 0.0189(10) 0.0205(11) 0.0228(11) 0.0001(9) 0.0042(8) -0.0010(9)
C11 0.0195(11) 0.0250(12) 0.0235(11) -0.0085(9) 0.0082(9) -0.0012(9)
C11A 0.0332(13) 0.0301(13) 0.0175(11) 0.0008(10) -0.0005(9) -0.0076(11)
C12 0.0231(11) 0.0273(12) 0.0152(10) -0.0042(9) 0.0074(8) -0.0079(9)
C12A 0.0435(15) 0.0289(13) 0.0183(11) -0.0066(10) 0.0149(10) -0.0091(11)
C13 0.0215(11) 0.0194(11) 0.0150(10) 0.0016(8) 0.0000(8) -0.0047(9)
C13A 0.0305(13) 0.0249(12) 0.0309(13) -0.0035(10) 0.0203(10) -0.0014(10)
C14 0.0159(10) 0.0151(10) 0.0140(9) -0.0019(8) 0.0022(7) -0.0015(8)
C14A 0.0175(10) 0.0191(11) 0.0231(11) 0.0006(9) 0.0073(8) 0.0002(8)
C15 0.0234(11) 0.0190(11) 0.0208(11) -0.0030(9) 0.0024(8) 0.0006(9)
C15A 0.0207(11) 0.0195(11) 0.0178(10) 0.0008(9) 0.0020(8) -0.0009(9)
C16 0.0239(12) 0.0277(13) 0.0267(12) -0.0022(10) -0.0055(9) -0.0001(10)
C16A 0.0301(13) 0.0245(12) 0.0228(11) 0.0078(10) 0.0013(9) 0.0031(10)
C17 0.0156(10) 0.0246(12) 0.0327(12) 0.0069(10) -0.0027(9) -0.0015(9)
C17A 0.0269(12) 0.0289(13) 0.0264(12) 0.0059(10) -0.0016(9) 0.0114(10)
C18 0.0176(10) 0.0238(12) 0.0284(12) 0.0080(10) 0.0079(9) 0.0037(9)
C18A 0.0168(11) 0.0318(13) 0.0273(12) 0.0027(10) 0.0037(9) 0.0068(9)
C19A 0.0173(10) 0.0240(12) 0.0212(10) 0.0008(9) 0.0061(8) -0.0001(9)
C19 0.0193(10) 0.0213(11) 0.0173(10) 0.0038(9) 0.0057(8) 0.0016(9)
C20A 0.0203(10) 0.0161(10) 0.0184(10) -0.0007(8) -0.0017(8) 0.0008(8)
C20 0.0182(10) 0.0162(10) 0.0273(11) 0.0044(9) 0.0070(8) -0.0010(8)
C21A 0.0241(11) 0.0164(10) 0.0145(9) -0.0001(8) 0.0010(8) 0.0037(8)
C21 0.0203(10) 0.0212(11) 0.0193(10) 0.0044(9) 0.0091(8) 0.0005(9)
C22 0.0167(11) 0.0282(13) 0.0398(14) -0.0113(11) -0.0088(10) 0.0048(10)
C22A 0.0162(10) 0.0180(11) 0.0229(10) 0.0014(9) 0.0029(8) 0.0059(8)
C23A 0.0296(13) 0.0201(12) 0.0385(14) 0.0031(10) -0.0013(11) 0.0057(10)
C23 0.0257(15) 0.070(2) 0.069(2) -0.0260(19) -0.0123(14) 0.0216(15)

loop_
_atom_type_symbol
_atom_type_description
_atom_type_scat_dispersion_real
_atom_type_scat_dispersion_imag
_atom_type_scat_source
C C 0.0033 0.0016 'International Tables Vol C Tables 4.2.6.8 and 6.1.1.4'
H H 0.0000 0.0000 'International Tables Vol C Tables 4.2.6.8 and 6.1.1.4'
N N 0.0061 0.0033 'International Tables Vol C Tables 4.2.6.8 and 6.1.1.4'
O O 0.0106 0.0060 'International Tables Vol C Tables 4.2.6.8 and 6.1.1.4'
Co Co 0.3494 0.9721 'International Tables Vol C Tables 4.2.6.8 and 6.1.1.4'

loop_
_geom_angle_atom_site_label_1
_geom_angle_atom_site_label_2
_geom_angle_atom_site_label_3
_geom_angle
_geom_angle_publ_flag
N1 Co1 N2 82.20(7) ?
N1 Co1 N4 98.23(7) ?
N2 Co1 N4 178.66(8) ?
N1 Co1 N3 179.69(8) ?
N2 Co1 N3 97.83(8) ?
N4 Co1 N3 81.73(8) ?
N1 Co1 C22 91.83(9) ?
N2 Co1 C22 89.23(10) ?
N4 Co1 C22 89.49(10) ?
N3 Co1 C22 87.86(9) ?
N1 Co1 N5 91.97(7) ?
N2 Co1 N5 91.73(7) ?
N4 Co1 N5 89.53(7) ?
N3 Co1 N5 88.34(7) ?
C22 Co1 N5 176.18(9) yes
N1A Co2 N3A 178.71(8) ?
N1A Co2 N2A 82.09(7) ?
N3A Co2 N2A 97.80(7) ?
N1A Co2 N4A 98.26(8) ?
N3A Co2 N4A 81.80(8) ?
N2A Co2 N4A 177.31(7) ?
N1A Co2 C22A 92.00(8) ?
N3A Co2 C22A 86.71(8) ?
N2A Co2 C22A 89.52(8) ?
N4A Co2 C22A 87.80(8) ?
N1A Co2 N5A 90.47(7) ?
N3A Co2 N5A 90.82(7) ?
N2A Co2 N5A 91.31(7) ?
N4A Co2 N5A 91.36(7) ?
C22A Co2 N5A 177.48(8) yes
N1A O1A H1AO 100.0 ?
N2 O2 H2O 100.3 ?
N3 O3 H2O 99.1 ?
N3A O3A H3AO 96.6 ?
N4 O4 H4O 101.6 ?
C1 N1 O1 121.16(17) ?
C1 N1 Co1 116.27(14) ?
O1 N1 Co1 122.42(13) ?
C1A N1A O1A 119.67(17) ?
C1A N1A Co2 116.94(14) ?
O1A N1A Co2 123.33(13) ?
C8 N2 O2 120.65(17) ?
C8 N2 Co1 116.83(14) ?
O2 N2 Co1 122.51(13) ?
C8A N2A O2A 120.88(17) ?
C8A N2A Co2 115.96(14) ?
O2A N2A Co2 123.05(13) ?
C20 N3 O3 120.64(18) ?
C20 N3 Co1 115.86(15) ?
O3 N3 Co1 123.45(13) ?
C20A N3A O3A 118.99(18) ?
C20A N3A Co2 116.13(15) ?
O3A N3A Co2 124.86(13) ?
C21 N4 O4 119.55(17) ?
C21 N4 Co1 115.65(15) ?
O4 N4 Co1 124.55(13) ?
C21A N4A O4A 121.63(18) ?
C21A N4A Co2 115.10(15) ?
O4A N4A Co2 123.27(13) ?
C15 N5 C19 117.31(19) ?
C15 N5 Co1 122.01(15) ?
C19 N5 Co1 120.46(14) ?
C15A N5A C19A 117.87(19) ?
C15A N5A Co2 121.11(14) ?
C19A N5A Co2 121.00(15) ?
N1 C1 C8 112.43(18) ?
N1 C1 C2 123.99(18) ?
C8 C1 C2 123.57(17) ?
N1A C1A C8A 112.10(18) ?
N1A C1A C2A 125.18(18) ?
C8A C1A C2A 122.64(18) ?
C3 C2 C7 119.00(19) ?
C3 C2 C1 121.37(18) ?
C7 C2 C1 119.63(18) ?
C3A C2A C7A 119.4(2) ?
C3A C2A C1A 120.59(18) ?
C7A C2A C1A 119.97(18) ?
C4 C3 C2 120.4(2) ?
C4 C3 H3 119.8 ?
C2 C3 H3 119.8 ?
C4A C3A C2A 119.7(2) ?
C4A C3A H3A 120.1 ?
C2A C3A H3A 120.1 ?
C5 C4 C3 120.2(2) ?
C5 C4 H4 119.9 ?
C3 C4 H4 119.9 ?
C5A C4A C3A 120.6(2) ?
C5A C4A H4A 119.7 ?
C3A C4A H4A 119.7 ?
C6 C5 C4 119.8(2) ?
C6 C5 H5 120.1 ?
C4 C5 H5 120.1 ?
C4A C5A C6A 120.0(2) ?
C4A C5A H5A 120.0 ?
C6A C5A H5A 120.0 ?
C5 C6 C7 120.6(2) ?
C5 C6 H6 119.7 ?
C7 C6 H6 119.7 ?
C7A C6A C5A 120.0(2) ?
C7A C6A H6A 120.0 ?
C5A C6A H6A 120.0 ?
C6 C7 C2 120.1(2) ?
C6 C7 H7 119.9 ?
C2 C7 H7 119.9 ?
C6A C7A C2A 120.2(2) ?
C6A C7A H7A 119.9 ?
C2A C7A H7A 119.9 ?
N2 C8 C1 112.18(17) ?
N2 C8 C9 124.40(18) ?
C1 C8 C9 123.42(18) ?
N2A C8A C1A 112.87(17) ?
N2A C8A C9A 123.48(18) ?
C1A C8A C9A 123.62(18) ?
C10 C9 C14 119.14(19) ?
C10 C9 C8 120.25(18) ?
C14 C9 C8 120.59(18) ?
C10A C9A C14A 119.40(19) ?
C10A C9A C8A 120.59(18) ?
C14A C9A C8A 120.01(18) ?
C11 C10 C9 120.1(2) ?
C11 C10 H10 119.9 ?
C9 C10 H10 119.9 ?
C11A C10A C9A 120.4(2) ?
C11A C10A H10A 119.8 ?
C9A C10A H10A 119.8 ?
C12 C11 C10 120.4(2) ?
C12 C11 H11 119.8 ?
C10 C11 H11 119.8 ?
C12A C11A C10A 120.1(2) ?
C12A C11A H11A 119.9 ?
C10A C11A H11A 119.9 ?
C13 C12 C11 119.9(2) ?
C13 C12 H12 120.0 ?
C11 C12 H12 120.0 ?
C11A C12A C13A 120.0(2) ?
C11A C12A H12A 120.0 ?
C13A C12A H12A 120.0 ?
C12 C13 C14 120.2(2) ?
C12 C13 H13 119.9 ?
C14 C13 H13 119.9 ?
C12A C13A C14A 120.2(2) ?
C12A C13A H13A 119.9 ?
C14A C13A H13A 119.9 ?
C13 C14 C9 120.23(19) ?
C13 C14 H14 119.9 ?
C9 C14 H14 119.9 ?
C13A C14A C9A 119.9(2) ?
C13A C14A H14A 120.1 ?
C9A C14A H14A 120.1 ?
N5 C15 C16 122.8(2) ?
N5 C15 H15 118.6 ?
C16 C15 H15 118.6 ?
N5A C15A C16A 122.9(2) ?
N5A C15A H15A 118.5 ?
C16A C15A H15A 118.5 ?
C17 C16 C15 119.7(2) ?
C17 C16 H16 120.2 ?
C15 C16 H16 120.2 ?
C17A C16A C15A 118.8(2) ?
C17A C16A H16A 120.6 ?
C15A C16A H16A 120.6 ?
C16 C17 C18 118.1(2) ?
C16 C17 H17 121.0 ?
C18 C17 H17 121.0 ?
C16A C17A C18A 118.8(2) ?
C16A C17A H17A 120.6 ?
C18A C17A H17A 120.6 ?
C19 C18 C17 119.3(2) ?
C19 C18 H18 120.3 ?
C17 C18 H18 120.3 ?
C19A C18A C17A 119.0(2) ?
C19A C18A H18A 120.5 ?
C17A C18A H18A 120.5 ?
N5A C19A C18A 122.5(2) ?
N5A C19A H19A 118.7 ?
C18A C19A H19A 118.7 ?
N5 C19 C18 122.9(2) ?
N5 C19 H19 118.6 ?
C18 C19 H19 118.6 ?
N3A C20A C21A 113.19(19) ?
N3A C20A H20A 123.4 ?
C21A C20A H20A 123.4 ?
N3 C20 C21 113.04(19) ?
N3 C20 H20 123.5 ?
C21 C20 H20 123.5 ?
N4A C21A C20A 113.68(19) ?
N4A C21A H21A 123.2 ?
C20A C21A H21A 123.2 ?
N4 C21 C20 113.48(19) ?
N4 C21 H21 123.3 ?
C20 C21 H21 123.3 ?
C23 C22 Co1 119.09(19) yes
C23 C22 H22A 107.5 ?
Co1 C22 H22A 107.5 ?
C23 C22 H22B 107.5 ?
Co1 C22 H22B 107.5 ?
H22A C22 H22B 107.0 ?
C23A C22A Co2 117.64(15) yes
C23A C22A H22C 107.9 ?
Co2 C22A H22C 107.9 ?
C23A C22A H22D 107.9 ?
Co2 C22A H22D 107.9 ?
H22C C22A H22D 107.2 ?
C22A C23A H231 109.5 ?
C22A C23A H232 109.5 ?
H231 C23A H232 109.5 ?
C22A C23A H233 109.5 ?
H231 C23A H233 109.5 ?
H232 C23A H233 109.5 ?
C22 C23 H23A 109.5 ?
C22 C23 H23B 109.5 ?
H23A C23 H23B 109.5 ?
C22 C23 H23C 109.5 ?
H23A C23 H23C 109.5 ?
H23B C23 H23C 109.5 ?

loop_
_geom_bond_atom_site_label_1
_geom_bond_atom_site_label_2
_geom_bond_distance
_geom_bond_publ_flag
Co1 N1 1.8759(18) ?
Co1 N2 1.8766(17) ?
Co1 N4 1.8833(17) ?
Co1 N3 1.8855(18) ?
Co1 C22 2.018(2) yes
Co1 N5 2.0720(17) yes
Co2 N1A 1.8791(17) ?
Co2 N3A 1.8851(18) ?
Co2 N2A 1.8854(17) ?
Co2 N4A 1.8959(17) ?
Co2 C22A 2.022(2) yes
Co2 N5A 2.0619(18) yes
O1 N1 1.328(2) ?
O1A N1A 1.365(2) ?
O1A H1AO 1.0042 ?
O2 N2 1.351(2) ?
O2 H2O 1.1244 ?
O2A N2A 1.328(2) ?
O3 N3 1.343(2) ?
O3 H2O 1.3346 ?
O3A N3A 1.363(2) ?
O3A H3AO 0.8654 ?
O4 N4 1.352(2) ?
O4 H4O 0.9646 ?
O4A N4A 1.332(2) ?
N1 C1 1.312(3) yes
N1A C1A 1.302(3) yes
N2 C8 1.302(3) yes
N2A C8A 1.309(3) yes
N3 C20 1.293(3) yes
N3A C20A 1.291(3) yes
N4 C21 1.293(3) yes
N4A C21A 1.300(3) yes
N5 C15 1.341(3) yes
N5 C19 1.347(3) yes
N5A C15A 1.342(3) yes
N5A C19A 1.344(3) yes
C1 C8 1.474(3) yes
C1 C2 1.479(3) ?
C1A C8A 1.473(3) yes
C1A C2A 1.483(3) ?
C2 C3 1.395(3) ?
C2 C7 1.396(3) ?
C2A C3A 1.396(3) ?
C2A C7A 1.399(3) ?
C3 C4 1.390(3) ?
C3 H3 0.9500 ?
C3A C4A 1.391(3) ?
C3A H3A 0.9500 ?
C4 C5 1.384(3) ?
C4 H4 0.9500 ?
C4A C5A 1.380(3) ?
C4A H4A 0.9500 ?
C5 C6 1.382(3) ?
C5 H5 0.9500 ?
C5A C6A 1.389(3) ?
C5A H5A 0.9500 ?
C6 C7 1.386(3) ?
C6 H6 0.9500 ?
C6A C7A 1.387(3) ?
C6A H6A 0.9500 ?
C7 H7 0.9500 ?
C7A H7A 0.9500 ?
C8 C9 1.483(3) ?
C8A C9A 1.482(3) ?
C9 C10 1.398(3) ?
C9 C14 1.399(3) ?
C9A C10A 1.387(3) ?
C9A C14A 1.394(3) ?
C10 C11 1.387(3) ?
C10 H10 0.9500 ?
C10A C11A 1.384(3) ?
C10A H10A 0.9500 ?
C11 C12 1.387(3) ?
C11 H11 0.9500 ?
C11A C12A 1.378(4) ?
C11A H11A 0.9500 ?
C12 C13 1.385(3) ?
C12 H12 0.9500 ?
C12A C13A 1.385(4) ?
C12A H12A 0.9500 ?
C13 C14 1.391(3) ?
C13 H13 0.9500 ?
C13A C14A 1.387(3) ?
C13A H13A 0.9500 ?
C14 H14 0.9500 ?
C14A H14A 0.9500 ?
C15 C16 1.381(3) ?
C15 H15 0.9500 ?
C15A C16A 1.382(3) ?
C15A H15A 0.9500 ?
C16 C17 1.379(3) ?
C16 H16 0.9500 ?
C16A C17A 1.380(3) ?
C16A H16A 0.9500 ?
C17 C18 1.382(3) ?
C17 H17 0.9500 ?
C17A C18A 1.387(3) ?
C17A H17A 0.9500 ?
C18 C19 1.382(3) ?
C18 H18 0.9500 ?
C18A C19A 1.382(3) ?
C18A H18A 0.9500 ?
C19A H19A 0.9500 ?
C19 H19 0.9500 ?
C20A C21A 1.445(3) yes
C20A H20A 0.9500 ?
C20 C21 1.444(3) yes
C20 H20 0.9500 ?
C21A H21A 0.9500 ?
C21 H21 0.9500 ?
C22 C23 1.461(4) ?
C22 H22A 0.9900 ?
C22 H22B 0.9900 ?
C22A C23A 1.511(3) ?
C22A H22C 0.9900 ?
C22A H22D 0.9900 ?
C23A H231 0.9800 ?
C23A H232 0.9800 ?
C23A H233 0.9800 ?
C23 H23A 0.9800 ?
C23 H23B 0.9800 ?
C23 H23C 0.9800 ?

loop_
_geom_torsion_atom_site_label_1
_geom_torsion_atom_site_label_2
_geom_torsion_atom_site_label_3
_geom_torsion_atom_site_label_4
_geom_torsion
N2 Co1 N1 C1 2.72(15)
N4 Co1 N1 C1 -178.56(14)
C22 Co1 N1 C1 91.69(16)
N5 Co1 N1 C1 -88.75(15)
N2 Co1 N1 O1 178.24(15)
N4 Co1 N1 O1 -3.04(15)
C22 Co1 N1 O1 -92.79(16)
N5 Co1 N1 O1 86.77(15)
N2A Co2 N1A C1A -0.36(15)
N4A Co2 N1A C1A 176.94(15)
C22A Co2 N1A C1A 88.88(16)
N5A Co2 N1A C1A -91.61(16)
N2A Co2 N1A O1A -177.46(16)
N4A Co2 N1A O1A -0.16(16)
C22A Co2 N1A O1A -88.22(16)
N5A Co2 N1A O1A 91.29(15)
N1 Co1 N2 C8 -1.63(15)
N3 Co1 N2 C8 178.68(15)
C22 Co1 N2 C8 -93.58(17)
N5 Co1 N2 C8 90.12(16)
N1 Co1 N2 O2 176.94(16)
N3 Co1 N2 O2 -2.74(16)
C22 Co1 N2 O2 84.99(16)
N5 Co1 N2 O2 -91.31(15)
N1A Co2 N2A C8A -1.01(15)
N3A Co2 N2A C8A -179.71(15)
C22A Co2 N2A C8A -93.09(16)
N5A Co2 N2A C8A 89.28(16)
N1A Co2 N2A O2A -177.26(16)
N3A Co2 N2A O2A 4.03(16)
C22A Co2 N2A O2A 90.65(16)
N5A Co2 N2A O2A -86.97(16)
N2 Co1 N3 C20 -177.69(15)
N4 Co1 N3 C20 3.58(15)
C22 Co1 N3 C20 93.38(17)
N5 Co1 N3 C20 -86.18(16)
N2 Co1 N3 O3 -0.21(16)
N4 Co1 N3 O3 -178.93(16)
C22 Co1 N3 O3 -89.14(16)
N5 Co1 N3 O3 91.30(15)
N2A Co2 N3A C20A -179.84(16)
N4A Co2 N3A C20A 2.85(16)
C22A Co2 N3A C20A 91.10(16)
N5A Co2 N3A C20A -88.41(16)
N2A Co2 N3A O3A -1.61(17)
N4A Co2 N3A O3A -178.92(16)
C22A Co2 N3A O3A -90.68(16)
N5A Co2 N3A O3A 89.82(16)
N1 Co1 N4 C21 175.74(16)
N3 Co1 N4 C21 -4.57(16)
C22 Co1 N4 C21 -92.48(17)
N5 Co1 N4 C21 83.82(16)
N1 Co1 N4 O4 1.51(17)
N3 Co1 N4 O4 -178.80(17)
C22 Co1 N4 O4 93.29(17)
N5 Co1 N4 O4 -90.41(16)
N1A Co2 N4A C21A 178.79(15)
N3A Co2 N4A C21A -2.52(15)
C22A Co2 N4A C21A -89.51(16)
N5A Co2 N4A C21A 88.11(16)
N1A Co2 N4A O4A -0.77(16)
N3A Co2 N4A O4A 177.93(16)
C22A Co2 N4A O4A 90.94(16)
N5A Co2 N4A O4A -91.44(15)
N1 Co1 N5 C15 -68.23(17)
N2 Co1 N5 C15 -150.49(17)
N4 Co1 N5 C15 29.99(17)
N3 Co1 N5 C15 111.73(17)
N1 Co1 N5 C19 117.39(16)
N2 Co1 N5 C19 35.13(17)
N4 Co1 N5 C19 -144.39(16)
N3 Co1 N5 C19 -62.65(16)
N1A Co2 N5A C15A 130.57(16)
N3A Co2 N5A C15A -49.34(16)
N2A Co2 N5A C15A 48.47(17)
N4A Co2 N5A C15A -131.16(16)
N1A Co2 N5A C19A -51.32(17)
N3A Co2 N5A C19A 128.76(17)
N2A Co2 N5A C19A -133.42(17)
N4A Co2 N5A C19A 46.94(17)
O1 N1 C1 C8 -178.76(16)
Co1 N1 C1 C8 -3.2(2)
O1 N1 C1 C2 2.0(3)
Co1 N1 C1 C2 177.58(15)
O1A N1A C1A C8A 178.68(16)
Co2 N1A C1A C8A 1.5(2)
O1A N1A C1A C2A 1.7(3)
Co2 N1A C1A C2A -175.52(15)
N1 C1 C2 C3 -131.0(2)
C8 C1 C2 C3 49.8(3)
N1 C1 C2 C7 49.8(3)
C8 C1 C2 C7 -129.4(2)
N1A C1A C2A C3A -48.5(3)
C8A C1A C2A C3A 134.8(2)
N1A C1A C2A C7A 131.9(2)
C8A C1A C2A C7A -44.8(3)
C7 C2 C3 C4 0.0(3)
C1 C2 C3 C4 -179.19(19)
C7A C2A C3A C4A -0.1(3)
C1A C2A C3A C4A -179.68(19)
C2 C3 C4 C5 1.1(3)
C2A C3A C4A C5A 0.5(3)
C3 C4 C5 C6 -0.8(3)
C3A C4A C5A C6A -0.4(3)
C4 C5 C6 C7 -0.6(3)
C4A C5A C6A C7A 0.0(3)
C5 C6 C7 C2 1.7(3)
C3 C2 C7 C6 -1.4(3)
C1 C2 C7 C6 177.84(19)
C5A C6A C7A C2A 0.3(3)
C3A C2A C7A C6A -0.3(3)
C1A C2A C7A C6A 179.28(19)
O2 N2 C8 C1 -178.23(16)
Co1 N2 C8 C1 0.4(2)
O2 N2 C8 C9 1.1(3)
Co1 N2 C8 C9 179.65(15)
N1 C1 C8 N2 1.8(2)
C2 C1 C8 N2 -178.95(18)
N1 C1 C8 C9 -177.49(18)
C2 C1 C8 C9 1.8(3)
O2A N2A C8A C1A 178.34(17)
Co2 N2A C8A C1A 2.0(2)
O2A N2A C8A C9A 0.4(3)
Co2 N2A C8A C9A -175.98(15)
N1A C1A C8A N2A -2.2(3)
C2A C1A C8A N2A 174.84(18)
N1A C1A C8A C9A 175.75(18)
C2A C1A C8A C9A -7.2(3)
N2 C8 C9 C10 50.1(3)
C1 C8 C9 C10 -130.7(2)
N2 C8 C9 C14 -131.5(2)
C1 C8 C9 C14 47.7(3)
N2A C8A C9A C10A 117.0(2)
C1A C8A C9A C10A -60.8(3)
N2A C8A C9A C14A -63.6(3)
C1A C8A C9A C14A 118.6(2)
C14 C9 C10 C11 -0.4(3)
C8 C9 C10 C11 178.0(2)
C14A C9A C10A C11A 0.0(3)
C8A C9A C10A C11A 179.4(2)
C9 C10 C11 C12 0.7(3)
C9A C10A C11A C12A 0.2(4)
C10 C11 C12 C13 -0.1(3)
C10A C11A C12A C13A 0.0(4)
C11 C12 C13 C14 -0.8(3)
C11A C12A C13A C14A -0.3(4)
C12 C13 C14 C9 1.1(3)
C10 C9 C14 C13 -0.5(3)
C8 C9 C14 C13 -178.92(19)
C12A C13A C14A C9A 0.5(4)
C10A C9A C14A C13A -0.3(3)
C8A C9A C14A C13A -179.7(2)
C19 N5 C15 C16 -0.3(3)
Co1 N5 C15 C16 -174.86(18)
C19A N5A C15A C16A -0.6(3)
Co2 N5A C15A C16A 177.60(17)
N5 C15 C16 C17 0.3(4)
N5A C15A C16A C17A -0.1(4)
C15 C16 C17 C18 -0.2(4)
C15A C16A C17A C18A 0.3(4)
C16 C17 C18 C19 0.0(3)
C16A C17A C18A C19A 0.0(4)
C15A N5A C19A C18A 0.9(3)
Co2 N5A C19A C18A -177.25(17)
C17A C18A C19A N5A -0.6(4)
C15 N5 C19 C18 0.2(3)
Co1 N5 C19 C18 174.80(17)
C17 C18 C19 N5 0.0(3)
O3A N3A C20A C21A 179.05(17)
Co2 N3A C20A C21A -2.6(2)
O3 N3 C20 C21 -179.63(17)
Co1 N3 C20 C21 -2.1(2)
O4A N4A C21A C20A -178.64(17)
Co2 N4A C21A C20A 1.8(2)
N3A C20A C21A N4A 0.5(3)
O4 N4 C21 C20 179.18(17)
Co1 N4 C21 C20 4.6(2)
N3 C20 C21 N4 -1.7(3)
N1 Co1 C22 C23 34.3(3)
N2 Co1 C22 C23 116.4(3)
N4 Co1 C22 C23 -63.9(3)
N3 Co1 C22 C23 -145.7(3)
N1A Co2 C22A C23A 18.34(18)
N3A Co2 C22A C23A -161.76(19)
N2A Co2 C22A C23A 100.40(18)
N4A Co2 C22A C23A -79.85(18)
